data_8106301
loop_
_publ_author_name
'Yan, Lingling'
'Yang, Peng'
'Zhi, Guanghui'

_publ_section_title
;
 Crystal structure of
 hexaaqua-{(E)-N&#x2032;-(1-(pyrazin-2-yl)ethylidene)isonicotinohydrazide-\k3
 N,N&#x2032;,O}praseodym(III) trichloride monohydrate, C12H25Cl3N5O8Pr
;
_journal_issue 5
_journal_name_full 'Zeitschrift f\"ur Kristallographie - New Crystal Structures'
_journal_page_first 803
_journal_page_last 804
_journal_paper_doi 10.1515/ncrs-2018-0007
_journal_volume 233
_journal_year 2018
_chemical_formula_moiety 'C25 H18 Mn N4 O4'
_chemical_formula_sum 'C25 H18 Mn N4 O4'
_chemical_formula_weight 493.37
_space_group_crystal_system orthorhombic
_space_group_IT_number 19
_space_group_name_Hall 'P 2ac 2ab'
_space_group_name_H-M_alt 'P 21 21 21'
_atom_sites_solution_hydrogens geom
_atom_sites_solution_primary direct
_cell_angle_alpha 90
_cell_angle_beta 90
_cell_angle_gamma 90
_cell_formula_units_Z 4
_cell_length_a 7.9366(11)
_cell_length_b 10.2389(15)
_cell_length_c 26.313(4)
_cell_measurement_reflns_used 2262
_cell_measurement_temperature 296(2)
_cell_measurement_theta_max 20.02
_cell_measurement_theta_min 2.52
_cell_volume 2138.2(5)
_computing_cell_refinement 'SAINT v7.34A (Bruker, 200?) [1]'
_computing_data_collection 'Bruker SMART [1]'
_computing_data_reduction 'SAINT v7.34A (Bruker, 200?) [1]'
_computing_molecular_graphics 'Olex2 (Dolomanov et al., 2009) [2]'
_computing_publication_material 'Olex2 (Dolomanov et al., 2009) [2]'
_computing_structure_refinement 'ShelXL (Sheldrick, 2015) [3]'
_computing_structure_solution 'SIR2004 (Burla et al., 2007) [4]'
_diffrn_ambient_temperature 296.15
_diffrn_measured_fraction_theta_full 0.999
_diffrn_measured_fraction_theta_max 0.999
_diffrn_measurement_device_type 'CCD area detector'
_diffrn_measurement_method 'phi and omega scans'
_diffrn_radiation_monochromator graphite
_diffrn_radiation_type MoK\a
_diffrn_radiation_wavelength 0.71073
_diffrn_reflns_av_R_equivalents 0.0480
_diffrn_reflns_av_unetI/netI 0.0555
_diffrn_reflns_Laue_measured_fraction_full 0.999
_diffrn_reflns_Laue_measured_fraction_max 0.999
_diffrn_reflns_limit_h_max 9
_diffrn_reflns_limit_h_min -9
_diffrn_reflns_limit_k_max 12
_diffrn_reflns_limit_k_min -12
_diffrn_reflns_limit_l_max 31
_diffrn_reflns_limit_l_min -30
_diffrn_reflns_number 13147
_diffrn_reflns_point_group_measured_fraction_full 0.999
_diffrn_reflns_point_group_measured_fraction_max 0.999
_diffrn_reflns_theta_full 25.242
_diffrn_reflns_theta_max 25.497
_diffrn_reflns_theta_min 2.521
_exptl_absorpt_coefficient_mu 0.660
_exptl_absorpt_correction_T_max 0.9191
_exptl_absorpt_correction_T_min 0.7971
_exptl_absorpt_correction_type multi-scan
_exptl_absorpt_process_details sadabs
_exptl_crystal_colour colourless
_exptl_crystal_colour_primary colourless
_exptl_crystal_density_diffrn 1.533
_exptl_crystal_density_meas .
_exptl_crystal_density_method 'not measured'
_exptl_crystal_description block
_exptl_crystal_F_000 1012
_exptl_crystal_size_max 0.36
_exptl_crystal_size_mid 0.27
_exptl_crystal_size_min 0.13
_refine_diff_density_max 0.235
_refine_diff_density_min -0.207
_refine_diff_density_rms 0.042
_refine_ls_abs_structure_details
;
 Flack x determined using 1056 quotients [(I+)-(I-)]/[(I+)+(I-)]
 (Parsons, Flack and Wagner, Acta Cryst. B69 (2013) 249-259).
;
_refine_ls_abs_structure_Flack 0.007(16)
_refine_ls_extinction_coef .
_refine_ls_extinction_method none
_refine_ls_goodness_of_fit_ref 1.030
_refine_ls_hydrogen_treatment constr
_refine_ls_matrix_type full
_refine_ls_number_parameters 307
_refine_ls_number_reflns 3988
_refine_ls_number_restraints 0
_refine_ls_restrained_S_all 1.030
_refine_ls_R_factor_all 0.0613
_refine_ls_R_factor_gt 0.0385
_refine_ls_shift/su_max 0.001
_refine_ls_shift/su_mean 0.000
_refine_ls_structure_factor_coef Fsqd
_refine_ls_weighting_details 'w=1/[\s^2^(Fo^2^)+(0.0318P)^2^+0.1613P] where P=(Fo^2^+2Fc^2^)/3'
_refine_ls_weighting_scheme calc
_refine_ls_wR_factor_gt 0.0750
_refine_ls_wR_factor_ref 0.0832
_reflns_Friedel_coverage 0.732
_reflns_Friedel_fraction_full 1.000
_reflns_Friedel_fraction_max 0.999
_reflns_number_gt 3030
_reflns_number_total 3988
_reflns_threshold_expression 'I > 2\s(I)'
_cod_data_source_file suppl_ncrs-2018-0007_suppl.cif
_cod_data_source_block a
_cod_original_cell_volume 2138.3(5)
_cod_database_code 8106301
_shelx_space_group_comment
;
The symmetry employed for this shelxl refinement is uniquely defined
by the following loop, which should always be used as a source of
symmetry information in preference to the above space-group names.
They are only intended as comments.
;
_shelx_estimated_absorpt_t_max 0.919
_shelx_estimated_absorpt_t_min 0.797
_olex2_refinement_description
;
1. Fixed Uiso
 At 1.2 times of:
  All C(H) groups, All C(H,H) groups, All N(H) groups
2.a Secondary CH2 refined with riding coordinates:
 C23(H23A,H23B)
2.b Aromatic/amide H refined with riding coordinates:
 N3(H3), C1(H1), C2(H2), C4(H4), C5(H5), C7(H7), C8(H8), C11(H11), C12(H12),
 C13(H13), C14(H14), C18(H18), C19(H19), C21(H21), C22(H22), C25(H25)
;

loop_
_space_group_symop_operation_xyz
'x, y, z'
'-x+1/2, -y, z+1/2'
'-x, y+1/2, -z+1/2'
'x+1/2, -y+1/2, -z'

loop_
_atom_site_label
_atom_site_type_symbol
_atom_site_fract_x
_atom_site_fract_y
_atom_site_fract_z
_atom_site_U_iso_or_equiv
_atom_site_adp_type
_atom_site_occupancy
_atom_site_site_symmetry_order
_atom_site_calc_flag
_atom_site_refinement_flags_posn
_atom_site_refinement_flags_adp
_atom_site_refinement_flags_occupancy
_atom_site_disorder_assembly
_atom_site_disorder_group
Mn1 Mn 0.60079(8) 0.71814(5) 0.99815(3) 0.03904(19) Uani 1 1 d . . . . .
N1 N 0.5196(5) 0.6261(4) 0.92753(14) 0.0501(10) Uani 1 1 d . . . . .
N2 N 0.4627(5) 0.4587(3) 0.87670(14) 0.0473(10) Uani 1 1 d . . . . .
N4 N 0.2947(6) -0.0994(4) 0.76946(14) 0.0555(11) Uani 1 1 d . . . . .
N3 N 0.1763(5) -0.1306(4) 0.84567(14) 0.0564(11) Uani 1 1 d . . . . .
H3 H 0.1461 -0.1151 0.8765 0.068 Uiso 1 1 calc R . . . .
O1 O 0.8310(4) 0.6103(3) 1.00813(11) 0.0507(8) Uani 1 1 d . . . . .
O2 O 1.0480(5) 0.6174(3) 0.95566(12) 0.0562(9) Uani 1 1 d . . . . .
O3 O 0.7364(5) -0.1410(4) 0.95515(18) 0.0947(15) Uani 1 1 d . . . . .
O4 O 1.0005(5) -0.0842(3) 0.94657(13) 0.0591(10) Uani 1 1 d . . . . .
C1 C 0.4472(6) 0.5128(5) 0.92352(17) 0.0515(13) Uani 1 1 d . . . . .
H1 H 0.3902 0.4726 0.9502 0.062 Uiso 1 1 calc R . . . .
C2 C 0.5560(9) 0.5447(5) 0.8491(2) 0.081(2) Uani 1 1 d . . . . .
H2 H 0.5904 0.5350 0.8155 0.098 Uiso 1 1 calc R . . . .
C3 C 0.4098(6) 0.3313(4) 0.86128(17) 0.0448(11) Uani 1 1 d . . . . .
C4 C 0.3848(7) 0.3050(5) 0.81014(17) 0.0625(14) Uani 1 1 d . . . . .
H4 H 0.3994 0.3701 0.7859 0.075 Uiso 1 1 calc R . . . .
C5 C 0.3383(7) 0.1812(5) 0.79589(19) 0.0618(15) Uani 1 1 d . . . . .
H5 H 0.3206 0.1637 0.7616 0.074 Uiso 1 1 calc R . . . .
C6 C 0.3167(6) 0.0811(4) 0.83096(18) 0.0457(11) Uani 1 1 d . . . . .
C7 C 0.3398(6) 0.1105(5) 0.88209(18) 0.0520(13) Uani 1 1 d . . . . .
H7 H 0.3233 0.0462 0.9065 0.062 Uiso 1 1 calc R . . . .
C8 C 0.3872(6) 0.2347(4) 0.89674(18) 0.0510(13) Uani 1 1 d . . . . .
H8 H 0.4039 0.2530 0.9310 0.061 Uiso 1 1 calc R . . . .
C9 C 0.2664(6) -0.0484(4) 0.81478(18) 0.0491(12) Uani 1 1 d . . . . .
C10 C 0.2186(6) -0.2219(5) 0.77097(17) 0.0526(12) Uani 1 1 d . . . . .
C11 C 0.2089(8) -0.3183(5) 0.7342(2) 0.0680(16) Uani 1 1 d . . . . .
H11 H 0.2599 -0.3074 0.7027 0.082 Uiso 1 1 calc R . . . .
C12 C 0.1215(8) -0.4310(6) 0.7457(2) 0.0769(18) Uani 1 1 d . . . . .
H12 H 0.1133 -0.4967 0.7214 0.092 Uiso 1 1 calc R . . . .
C13 C 0.0453(9) -0.4485(6) 0.7929(2) 0.085(2) Uani 1 1 d . . . . .
H13 H -0.0133 -0.5253 0.7995 0.102 Uiso 1 1 calc R . . . .
C14 C 0.0555(8) -0.3540(5) 0.8296(2) 0.0746(18) Uani 1 1 d . . . . .
H14 H 0.0045 -0.3653 0.8611 0.089 Uiso 1 1 calc R . . . .
C15 C 0.1432(6) -0.2422(5) 0.81850(18) 0.0562(14) Uani 1 1 d . . . . .
C16 C 0.9237(6) 0.5599(4) 0.97416(16) 0.0402(11) Uani 1 1 d . . . . .
C17 C 0.8858(6) 0.4238(4) 0.95548(15) 0.0349(10) Uani 1 1 d . . . . .
C18 C 0.9760(6) 0.3738(4) 0.91459(17) 0.0437(11) Uani 1 1 d . . . . .
H18 H 1.0576 0.4249 0.8988 0.052 Uiso 1 1 calc R . . . .
C19 C 0.9454(6) 0.2493(4) 0.89726(19) 0.0481(13) Uani 1 1 d . . . . .
H19 H 1.0042 0.2184 0.8691 0.058 Uiso 1 1 calc R . . . .
C20 C 0.8302(6) 0.1698(4) 0.92056(17) 0.0407(11) Uani 1 1 d . . . . .
C21 C 0.7428(6) 0.2178(4) 0.96202(17) 0.0477(12) Uani 1 1 d . . . . .
H21 H 0.6665 0.1642 0.9789 0.057 Uiso 1 1 calc R . . . .
C22 C 0.7676(6) 0.3455(4) 0.97895(16) 0.0417(11) Uani 1 1 d . . . . .
H22 H 0.7046 0.3777 1.0060 0.050 Uiso 1 1 calc R . . . .
C23 C 0.7964(7) 0.0331(4) 0.90037(18) 0.0557(14) Uani 1 1 d . . . . .
H23A H 0.6772 0.0248 0.8928 0.067 Uiso 1 1 calc R . . . .
H23B H 0.8581 0.0212 0.8689 0.067 Uiso 1 1 calc R . . . .
C24 C 0.8464(7) -0.0728(4) 0.93719(17) 0.0407(12) Uani 1 1 d . . . . .
C25 C 0.5884(9) 0.6464(5) 0.8798(2) 0.0812(19) Uani 1 1 d . . . . .
H25 H 0.6489 0.7203 0.8703 0.097 Uiso 1 1 calc R . . . .

loop_
_atom_site_aniso_label
_atom_site_aniso_U_11
_atom_site_aniso_U_22
_atom_site_aniso_U_33
_atom_site_aniso_U_23
_atom_site_aniso_U_13
_atom_site_aniso_U_12
Mn1 0.0433(3) 0.0252(3) 0.0486(4) -0.0002(4) 0.0045(4) 0.0006(3)
N1 0.058(3) 0.041(2) 0.051(3) -0.0026(19) -0.003(2) -0.002(2)
N2 0.057(3) 0.045(2) 0.041(2) -0.0023(19) 0.002(2) -0.004(2)
N4 0.071(3) 0.054(2) 0.041(2) -0.007(2) 0.009(2) -0.003(2)
N3 0.072(3) 0.055(3) 0.042(2) -0.001(2) 0.009(2) -0.006(2)
O1 0.060(2) 0.0428(16) 0.049(2) -0.0129(16) -0.0020(17) 0.0168(15)
O2 0.072(3) 0.0339(17) 0.062(2) -0.0088(16) 0.008(2) -0.0127(18)
O3 0.080(3) 0.061(2) 0.143(4) 0.035(3) 0.044(3) -0.011(2)
O4 0.065(3) 0.042(2) 0.071(2) 0.0138(17) -0.016(2) -0.0033(19)
C1 0.051(3) 0.059(3) 0.044(3) -0.005(2) 0.009(2) -0.005(3)
C2 0.136(6) 0.062(3) 0.046(3) 0.000(3) 0.018(4) -0.028(4)
C3 0.043(3) 0.046(3) 0.046(3) -0.004(2) 0.005(2) -0.002(2)
C4 0.094(4) 0.049(3) 0.044(3) -0.002(2) 0.006(3) -0.004(3)
C5 0.087(4) 0.057(3) 0.041(3) -0.007(3) 0.002(3) -0.007(3)
C6 0.043(3) 0.049(3) 0.045(3) -0.005(2) 0.004(2) 0.000(2)
C7 0.058(3) 0.051(3) 0.046(3) 0.002(3) 0.001(3) -0.003(2)
C8 0.058(3) 0.055(3) 0.039(3) -0.005(2) -0.001(2) -0.006(3)
C9 0.051(3) 0.048(3) 0.048(3) 0.005(2) 0.004(2) -0.002(3)
C10 0.062(3) 0.054(3) 0.042(3) -0.002(3) 0.000(2) -0.006(3)
C11 0.096(4) 0.059(4) 0.049(3) -0.005(3) 0.002(3) -0.013(3)
C12 0.107(5) 0.066(4) 0.058(4) -0.011(3) -0.010(4) -0.018(4)
C13 0.127(6) 0.065(4) 0.063(4) 0.003(3) -0.009(4) -0.029(4)
C14 0.108(5) 0.063(3) 0.052(3) 0.005(3) 0.003(3) -0.027(4)
C15 0.071(4) 0.051(3) 0.047(3) -0.004(2) -0.004(3) -0.004(3)
C16 0.051(3) 0.028(2) 0.042(3) 0.001(2) -0.008(2) 0.006(2)
C17 0.039(3) 0.025(2) 0.040(2) 0.0003(18) -0.003(2) 0.006(2)
C18 0.046(3) 0.035(2) 0.050(3) -0.004(2) 0.007(2) -0.004(2)
C19 0.057(3) 0.036(3) 0.051(3) -0.010(2) 0.000(2) 0.005(2)
C20 0.055(3) 0.024(2) 0.043(3) 0.001(2) -0.015(2) 0.006(2)
C21 0.059(3) 0.035(2) 0.049(3) 0.009(2) -0.001(2) -0.011(3)
C22 0.050(3) 0.039(2) 0.037(2) 0.0041(19) 0.004(2) 0.001(2)
C23 0.075(4) 0.030(2) 0.061(3) -0.002(2) -0.022(3) 0.001(3)
C24 0.055(3) 0.026(2) 0.041(3) -0.005(2) 0.003(2) -0.005(2)
C25 0.137(6) 0.052(3) 0.054(3) 0.001(3) 0.014(4) -0.031(4)

loop_
_atom_type_symbol
_atom_type_description
_atom_type_scat_dispersion_real
_atom_type_scat_dispersion_imag
_atom_type_scat_source
C C 0.0033 0.0016 'International Tables Vol C Tables 4.2.6.8 and 6.1.1.4'
H H 0.0000 0.0000 'International Tables Vol C Tables 4.2.6.8 and 6.1.1.4'
N N 0.0061 0.0033 'International Tables Vol C Tables 4.2.6.8 and 6.1.1.4'
O O 0.0106 0.0060 'International Tables Vol C Tables 4.2.6.8 and 6.1.1.4'
Mn Mn 0.3368 0.7283 'International Tables Vol C Tables 4.2.6.8 and 6.1.1.4'

loop_
_geom_angle_atom_site_label_1
_geom_angle_atom_site_label_2
_geom_angle_atom_site_label_3
_geom_angle
_geom_angle_site_symmetry_1
_geom_angle_site_symmetry_3
O1 Mn1 N1 97.66(13) . .
O1 Mn1 O4 84.53(14) . 4_457
O2 Mn1 N1 140.69(15) 4_467 .
O2 Mn1 O1 120.40(12) 4_467 .
O2 Mn1 O3 82.32(16) 4_467 1_565
O2 Mn1 O4 92.61(13) 4_467 4_457
O3 Mn1 N1 89.39(18) 1_565 .
O3 Mn1 O1 89.04(14) 1_565 .
O3 Mn1 O4 168.39(18) 1_565 4_457
O4 Mn1 N1 101.02(15) 4_457 .
C1 N1 Mn1 125.9(3) . .
C1 N1 C25 103.6(4) . .
C25 N1 Mn1 126.2(4) . .
C1 N2 C2 105.6(4) . .
C1 N2 C3 127.2(4) . .
C2 N2 C3 126.8(4) . .
C9 N4 C10 104.9(4) . .
C9 N3 H3 126.2 . .
C9 N3 C15 107.6(4) . .
C15 N3 H3 126.2 . .
C16 O1 Mn1 128.0(3) . .
C16 O2 Mn1 107.9(3) . 4_567
C24 O3 Mn1 164.1(4) . 1_545
C24 O4 Mn1 123.6(3) . 4_557
N1 C1 N2 113.5(4) . .
N1 C1 H1 123.3 . .
N2 C1 H1 123.3 . .
N2 C2 H2 126.7 . .
C25 C2 N2 106.6(5) . .
C25 C2 H2 126.7 . .
C4 C3 N2 119.7(4) . .
C8 C3 N2 120.2(4) . .
C8 C3 C4 120.1(4) . .
C3 C4 H4 120.6 . .
C5 C4 C3 118.9(5) . .
C5 C4 H4 120.6 . .
C4 C5 H5 118.9 . .
C4 C5 C6 122.2(5) . .
C6 C5 H5 118.9 . .
C5 C6 C7 117.8(4) . .
C5 C6 C9 120.9(4) . .
C7 C6 C9 121.3(4) . .
C6 C7 H7 119.8 . .
C8 C7 C6 120.4(4) . .
C8 C7 H7 119.8 . .
C3 C8 C7 120.6(4) . .
C3 C8 H8 119.7 . .
C7 C8 H8 119.7 . .
N4 C9 N3 112.4(4) . .
N4 C9 C6 125.5(4) . .
N3 C9 C6 122.1(4) . .
N4 C10 C15 110.1(4) . .
C11 C10 N4 130.3(5) . .
C11 C10 C15 119.6(5) . .
C10 C11 H11 120.9 . .
C12 C11 C10 118.2(5) . .
C12 C11 H11 120.9 . .
C11 C12 H12 119.3 . .
C11 C12 C13 121.3(5) . .
C13 C12 H12 119.3 . .
C12 C13 H13 119.6 . .
C14 C13 C12 120.8(5) . .
C14 C13 H13 119.6 . .
C13 C14 H14 121.0 . .
C13 C14 C15 118.1(5) . .
C15 C14 H14 121.0 . .
N3 C15 C10 105.0(4) . .
C14 C15 N3 133.0(5) . .
C14 C15 C10 122.0(5) . .
O1 C16 C17 119.4(4) . .
O2 C16 O1 122.8(4) . .
O2 C16 C17 117.8(4) . .
C18 C17 C16 119.3(4) . .
C22 C17 C16 121.8(4) . .
C22 C17 C18 118.8(4) . .
C17 C18 H18 119.8 . .
C19 C18 C17 120.5(4) . .
C19 C18 H18 119.8 . .
C18 C19 H19 119.3 . .
C20 C19 C18 121.4(4) . .
C20 C19 H19 119.3 . .
C19 C20 C21 118.5(4) . .
C19 C20 C23 120.6(4) . .
C21 C20 C23 121.0(4) . .
C20 C21 H21 119.5 . .
C20 C21 C22 121.0(4) . .
C22 C21 H21 119.5 . .
C17 C22 C21 119.8(4) . .
C17 C22 H22 120.1 . .
C21 C22 H22 120.1 . .
C20 C23 H23A 109.0 . .
C20 C23 H23B 109.0 . .
H23A C23 H23B 107.8 . .
C24 C23 C20 113.0(4) . .
C24 C23 H23A 109.0 . .
C24 C23 H23B 109.0 . .
O3 C24 O4 124.8(5) . .
O3 C24 C23 118.4(5) . .
O4 C24 C23 116.8(4) . .
N1 C25 H25 124.7 . .
C2 C25 N1 110.7(5) . .
C2 C25 H25 124.7 . .

loop_
_geom_bond_atom_site_label_1
_geom_bond_atom_site_label_2
_geom_bond_distance
_geom_bond_site_symmetry_2
Mn1 N1 2.181(4) .
Mn1 O1 2.150(3) .
Mn1 O2 2.119(3) 4_467
Mn1 O3 2.126(4) 1_565
Mn1 O4 2.152(3) 4_457
N1 C1 1.299(6) .
N1 C25 1.386(6) .
N2 C1 1.356(5) .
N2 C2 1.361(6) .
N2 C3 1.429(5) .
N4 C9 1.321(5) .
N4 C10 1.392(6) .
N3 H3 0.8600 .
N3 C9 1.371(6) .
N3 C15 1.373(6) .
O1 C16 1.268(5) .
O2 Mn1 2.119(3) 4_567
O2 C16 1.247(5) .
O3 Mn1 2.126(4) 1_545
O3 C24 1.214(5) .
O4 Mn1 2.152(3) 4_557
O4 C24 1.253(6) .
C1 H1 0.9300 .
C2 H2 0.9300 .
C2 C25 1.342(7) .
C3 C4 1.387(6) .
C3 C8 1.372(6) .
C4 H4 0.9300 .
C4 C5 1.373(7) .
C5 H5 0.9300 .
C5 C6 1.389(6) .
C6 C7 1.391(6) .
C6 C9 1.449(6) .
C7 H7 0.9300 .
C7 C8 1.381(6) .
C8 H8 0.9300 .
C10 C11 1.384(6) .
C10 C15 1.402(6) .
C11 H11 0.9300 .
C11 C12 1.380(7) .
C12 H12 0.9300 .
C12 C13 1.393(8) .
C13 H13 0.9300 .
C13 C14 1.369(7) .
C14 H14 0.9300 .
C14 C15 1.370(7) .
C16 C17 1.508(5) .
C17 C18 1.390(6) .
C17 C22 1.380(6) .
C18 H18 0.9300 .
C18 C19 1.376(6) .
C19 H19 0.9300 .
C19 C20 1.369(6) .
C20 C21 1.383(6) .
C20 C23 1.520(6) .
C21 H21 0.9300 .
C21 C22 1.395(6) .
C22 H22 0.9300 .
C23 H23A 0.9700 .
C23 H23B 0.9700 .
C23 C24 1.507(6) .
C25 H25 0.9300 .

loop_
_geom_hbond_atom_site_label_D
_geom_hbond_atom_site_label_H
_geom_hbond_atom_site_label_A
_geom_hbond_distance_DH
_geom_hbond_distance_HA
_geom_hbond_distance_DA
_geom_hbond_angle_DHA
_geom_hbond_site_symmetry_A
N3 H3 O4 0.86 2.20 3.037(5) 164.5 1_455

loop_
_geom_torsion_atom_site_label_1
_geom_torsion_atom_site_label_2
_geom_torsion_atom_site_label_3
_geom_torsion_atom_site_label_4
_geom_torsion
_geom_torsion_site_symmetry_1
_geom_torsion_site_symmetry_2
_geom_torsion_site_symmetry_3
_geom_torsion_site_symmetry_4
Mn1 N1 C1 N2 -158.2(3) . . . .
Mn1 N1 C25 C2 157.2(4) . . . .
Mn1 O1 C16 O2 94.2(5) . . . .
Mn1 O1 C16 C17 -86.9(4) . . . .
Mn1 O2 C16 O1 12.7(5) 4_567 . . .
Mn1 O2 C16 C17 -166.2(3) 4_567 . . .
Mn1 O3 C24 O4 5.1(18) 1_545 . . .
Mn1 O3 C24 C23 -175.6(12) 1_545 . . .
Mn1 O4 C24 O3 -5.4(7) 4_557 . . .
Mn1 O4 C24 C23 175.3(3) 4_557 . . .
N2 C2 C25 N1 1.1(8) . . . .
N2 C3 C4 C5 178.3(5) . . . .
N2 C3 C8 C7 -178.5(4) . . . .
N4 C10 C11 C12 -178.7(5) . . . .
N4 C10 C15 N3 -0.5(6) . . . .
N4 C10 C15 C14 178.2(5) . . . .
O1 C16 C17 C18 173.2(4) . . . .
O1 C16 C17 C22 -8.9(6) . . . .
O2 C16 C17 C18 -7.8(6) . . . .
O2 C16 C17 C22 170.0(4) . . . .
C1 N1 C25 C2 -0.4(7) . . . .
C1 N2 C2 C25 -1.3(7) . . . .
C1 N2 C3 C4 159.6(5) . . . .
C1 N2 C3 C8 -21.8(7) . . . .
C2 N2 C1 N1 1.2(6) . . . .
C2 N2 C3 C4 -28.6(8) . . . .
C2 N2 C3 C8 150.1(5) . . . .
C3 N2 C1 N1 174.5(4) . . . .
C3 N2 C2 C25 -174.6(5) . . . .
C3 C4 C5 C6 -0.6(9) . . . .
C4 C3 C8 C7 0.1(8) . . . .
C4 C5 C6 C7 1.6(8) . . . .
C4 C5 C6 C9 179.6(5) . . . .
C5 C6 C7 C8 -1.7(7) . . . .
C5 C6 C9 N4 26.2(8) . . . .
C5 C6 C9 N3 -151.3(5) . . . .
C6 C7 C8 C3 0.9(8) . . . .
C7 C6 C9 N4 -155.9(5) . . . .
C7 C6 C9 N3 26.6(7) . . . .
C8 C3 C4 C5 -0.3(8) . . . .
C9 N4 C10 C11 -179.7(6) . . . .
C9 N4 C10 C15 0.3(6) . . . .
C9 N3 C15 C10 0.5(5) . . . .
C9 N3 C15 C14 -178.0(6) . . . .
C9 C6 C7 C8 -179.8(5) . . . .
C10 N4 C9 N3 0.0(6) . . . .
C10 N4 C9 C6 -177.7(5) . . . .
C10 C11 C12 C13 -0.3(9) . . . .
C11 C10 C15 N3 179.5(5) . . . .
C11 C10 C15 C14 -1.7(8) . . . .
C11 C12 C13 C14 -0.3(10) . . . .
C12 C13 C14 C15 -0.2(10) . . . .
C13 C14 C15 N3 179.5(6) . . . .
C13 C14 C15 C10 1.2(9) . . . .
C15 N3 C9 N4 -0.3(6) . . . .
C15 N3 C9 C6 177.5(4) . . . .
C15 C10 C11 C12 1.2(8) . . . .
C16 C17 C18 C19 179.1(4) . . . .
C16 C17 C22 C21 -176.7(4) . . . .
C17 C18 C19 C20 -2.2(7) . . . .
C18 C17 C22 C21 1.1(6) . . . .
C18 C19 C20 C21 0.6(7) . . . .
C18 C19 C20 C23 179.1(4) . . . .
C19 C20 C21 C22 1.8(7) . . . .
C19 C20 C23 C24 115.5(5) . . . .
C20 C21 C22 C17 -2.7(7) . . . .
C20 C23 C24 O3 114.4(5) . . . .
C20 C23 C24 O4 -66.2(6) . . . .
C21 C20 C23 C24 -66.1(6) . . . .
C22 C17 C18 C19 1.2(7) . . . .
C23 C20 C21 C22 -176.7(4) . . . .
C25 N1 C1 N2 -0.5(6) . . . .
